data_1535190
loop_
_publ_author_name
'Stoewe, K.'

_publ_section_title
;
 Die Kristallstruktur von K Pr3 Te8
;
_journal_name_full 'Zeitschrift fuer Anorganische und Allgemeine Chemie'
_journal_page_first 403
_journal_page_last 409
_journal_volume 629
_journal_year 2003
_chemical_formula_sum 'K Pr3 Te8'
_space_group_IT_number 14
_symmetry_space_group_name_Hall '-P 2ybc'
_symmetry_space_group_name_H-M 'P 1 21/c 1'
_cell_angle_alpha 90
_cell_angle_beta 99.264
_cell_angle_gamma 90
_cell_formula_units_Z 4
_cell_length_a 13.9058
_cell_length_b 12.9106
_cell_length_c 9.0018
_cell_volume 1595.034
_citation_journal_id_ASTM ZAACAB
_cod_data_source_file Stoewe_ZAACAB_2003_925.cif
_cod_data_source_block K1Pr3Te8
_cod_original_formula_sum 'K1 Pr3 Te8'
_cod_database_code 1535190

loop_
_symmetry_equiv_pos_as_xyz
x,y,z
-x,y+1/2,-z+1/2
-x,-y,-z
x,-y-1/2,z-1/2

loop_
_atom_site_label
_atom_site_type_symbol
_atom_site_fract_x
_atom_site_fract_y
_atom_site_fract_z
_atom_site_occupancy
_atom_site_U_iso_or_equiv
Te7 Te-2 0.58792 0.41435 0.1446 1 0.0
Te3 Te 0.1659 0.57933 0.53053 1 0.0
Te8 Te-2 0.58913 0.0798 0.14921 1 0.0
Pr2 Pr+3 0.35124 0.083969 0.09466 1 0.0
Te1 Te 0.15818 0.72148 0.28997 1 0.0
Te5 Te-1 0.16951 0.2493 0.04263 1 0.0
Te4 Te-1 0.16882 0.09733 0.29202 1 0.0
Te6 Te-2 0.41632 0.25471 0.3543 1 0.0
Te2 Te 0.16536 0.58002 0.05254 1 0.0
Pr1 Pr+3 0.34957 0.415134 0.08103 1 0.0
K1 K+1 0.03537 0.408 0.25829 1 0.0
Pr3 Pr+3 0.65506 0.250659 0.41329 1 0.0
